data_7048352
loop_
_publ_author_name
'Artem'ev, Alexander V.'
'Pritchina, Elena A.'
'Rakhmanova, Marianna I.'
'Gritsan, Nina P.'
'Bagryanskaya, Irina Yu'
'Malysheva, Svetlana F.'
'Belogorlova, Nataliya A.'

_publ_section_title
;
 Alkyl-dependent self-assembly of the first red-emitting zwitterionic
 {Cu<sub>4</sub>I<sub>6</sub>} clusters from
 [alkyl-P(2-Py)<sub>3</sub>]<sup>+</sup> salts and CuI: when size matters.
;
_journal_issue 7
_journal_name_full 'Dalton transactions (Cambridge, England : 2003)'
_journal_page_first 2328
_journal_page_last 2337
_journal_paper_doi 10.1039/c8dt04328k
_journal_volume 48
_journal_year 2019
_chemical_formula_moiety 'C44 H38 Cu4 I6 N6 P2'
_chemical_formula_sum 'C44 H38 Cu4 I6 N6 P2'
_chemical_formula_weight 1728.30
_chemical_name_systematic
;
 complex of copper(I) iodide with benzyltri(pyridin-2-yl)phosphonium iodide
;
_space_group_crystal_system triclinic
_space_group_IT_number 2
_space_group_name_Hall '-P 1'
_space_group_name_H-M_alt 'P -1'
_symmetry_space_group_name_Hall '-P 1'
_symmetry_space_group_name_H-M 'P -1'
_atom_sites_solution_hydrogens geom
_audit_creation_method SHELXL-2014/7
_audit_update_record
;
2017-10-13 deposited with the CCDC.
2018-12-11 downloaded from the CCDC.
;
_cell_angle_alpha 118.947(2)
_cell_angle_beta 92.187(2)
_cell_angle_gamma 107.225(2)
_cell_formula_units_Z 1
_cell_length_a 10.1053(4)
_cell_length_b 12.2864(5)
_cell_length_c 12.3397(6)
_cell_measurement_reflns_used 9296
_cell_measurement_temperature 296(2)
_cell_measurement_theta_max 30.07
_cell_measurement_theta_min 2.37
_cell_volume 1249.98(10)
_computing_cell_refinement 'Bruker SAINT'
_computing_data_collection 'Bruker APEX2'
_computing_data_reduction 'Bruker SAINT'
_computing_molecular_graphics 'Bruker SHELXTL'
_computing_publication_material 'Bruker SHELXTL'
_computing_structure_refinement 'SHELXL-2014/7 (Sheldrick, 2014)'
_computing_structure_solution 'SHELXS-97 (Sheldrick, 2008)'
_diffrn_ambient_temperature 296(2)
_diffrn_measured_fraction_theta_full 0.999
_diffrn_measured_fraction_theta_max 0.998
_diffrn_measurement_device_type 'Bruker APEX-II CCD'
_diffrn_measurement_method '\f and \w scans'
_diffrn_radiation_type MoK\a
_diffrn_radiation_wavelength 0.71073
_diffrn_reflns_av_R_equivalents 0.0334
_diffrn_reflns_av_unetI/netI 0.0178
_diffrn_reflns_Laue_measured_fraction_full 0.999
_diffrn_reflns_Laue_measured_fraction_max 0.998
_diffrn_reflns_limit_h_max 12
_diffrn_reflns_limit_h_min -12
_diffrn_reflns_limit_k_max 15
_diffrn_reflns_limit_k_min -15
_diffrn_reflns_limit_l_max 15
_diffrn_reflns_limit_l_min -15
_diffrn_reflns_number 35481
_diffrn_reflns_point_group_measured_fraction_full 0.999
_diffrn_reflns_point_group_measured_fraction_max 0.998
_diffrn_reflns_theta_full 25.242
_diffrn_reflns_theta_max 26.372
_diffrn_reflns_theta_min 2.568
_diffrn_source 'sealed tube'
_exptl_absorpt_coefficient_mu 5.485
_exptl_absorpt_correction_T_max 0.8622
_exptl_absorpt_correction_T_min 0.4877
_exptl_absorpt_correction_type multi-scan
_exptl_absorpt_process_details SADABS
_exptl_crystal_colour red
_exptl_crystal_density_diffrn 2.296
_exptl_crystal_density_method 'not measured'
_exptl_crystal_description prism
_exptl_crystal_F_000 808
_exptl_crystal_size_max 0.400
_exptl_crystal_size_mid 0.400
_exptl_crystal_size_min 0.200
_refine_diff_density_max 2.372
_refine_diff_density_min -1.395
_refine_diff_density_rms 0.117
_refine_ls_extinction_method none
_refine_ls_goodness_of_fit_ref 1.057
_refine_ls_hydrogen_treatment constr
_refine_ls_matrix_type full
_refine_ls_number_parameters 280
_refine_ls_number_reflns 5118
_refine_ls_number_restraints 0
_refine_ls_restrained_S_all 1.057
_refine_ls_R_factor_all 0.0318
_refine_ls_R_factor_gt 0.0293
_refine_ls_shift/su_max 0.001
_refine_ls_shift/su_mean 0.000
_refine_ls_structure_factor_coef Fsqd
_refine_ls_weighting_details 'w=1/[\s^2^(Fo^2^)+(0.0398P)^2^+4.2204P] where P=(Fo^2^+2Fc^2^)/3'
_refine_ls_weighting_scheme calc
_refine_ls_wR_factor_gt 0.0802
_refine_ls_wR_factor_ref 0.0829
_reflns_Friedel_coverage 0.000
_reflns_number_gt 4772
_reflns_number_total 5118
_reflns_threshold_expression 'I > 2\s(I)'
_cod_data_source_file c8dt04328k2.cif
_cod_data_source_block complex_4_q6
_cod_depositor_comments 'Adding full bibliography for 7048350--7048353.cif.'
_cod_database_code 7048352
_shelx_shelxl_version_number 2014/7
_shelx_space_group_comment
;
The symmetry employed for this shelxl refinement is uniquely defined
by the following loop, which should always be used as a source of
symmetry information in preference to the above space-group names.
They are only intended as comments.
;
_shelx_estimated_absorpt_t_min 0.218
_shelx_estimated_absorpt_t_max 0.407

loop_
_space_group_symop_operation_xyz
'x, y, z'
'-x, -y, -z'

loop_
_atom_site_label
_atom_site_type_symbol
_atom_site_fract_x
_atom_site_fract_y
_atom_site_fract_z
_atom_site_U_iso_or_equiv
_atom_site_adp_type
_atom_site_occupancy
_atom_site_site_symmetry_order
_atom_site_calc_flag
_atom_site_refinement_flags_posn
_atom_site_refinement_flags_adp
I3 I 0.19039(3) 0.58817(3) 0.62584(3) 0.04135(9) Uani 1 1 d . .
Cu1 Cu 0.28491(6) 0.61905(5) 0.27458(5) 0.03596(13) Uani 1 1 d . .
I1 I 0.12015(3) 0.74944(3) 0.37099(3) 0.04196(9) Uani 1 1 d . .
P1 P 0.57038(10) 0.82532(9) 0.25099(9) 0.02395(19) Uani 1 1 d . .
N1 N 0.4918(4) 0.7038(3) 0.3821(3) 0.0302(7) Uani 1 1 d . .
I2 I 0.18483(3) 0.36972(3) 0.21399(3) 0.04238(9) Uani 1 1 d . .
Cu2 Cu 0.08341(7) 0.53234(7) 0.39789(7) 0.05315(17) Uani 1 1 d . .
N2 N 0.3391(3) 0.6092(3) 0.1080(3) 0.0280(7) Uani 1 1 d . .
N3 N 0.8062(4) 0.8235(4) 0.1693(4) 0.0427(9) Uani 1 1 d . .
C1 C 0.5145(5) 0.6632(5) 0.4618(4) 0.0411(10) Uani 1 1 d . .
H1A H 0.4366 0.6151 0.4784 0.049 Uiso 1 1 calc R U
C2 C 0.6488(6) 0.6896(6) 0.5201(5) 0.0490(12) Uani 1 1 d . .
H2 H 0.6606 0.6589 0.5741 0.059 Uiso 1 1 calc R U
C3 C 0.7635(6) 0.7611(6) 0.4980(5) 0.0536(13) Uani 1 1 d . .
H3 H 0.8547 0.7792 0.5363 0.064 Uiso 1 1 calc R U
C4 C 0.7436(5) 0.8067(5) 0.4180(4) 0.0430(10) Uani 1 1 d . .
H4A H 0.8207 0.8569 0.4025 0.052 Uiso 1 1 calc R U
C5 C 0.6066(4) 0.7757(4) 0.3621(3) 0.0263(7) Uani 1 1 d . .
C6 C 0.4644(4) 0.6810(4) 0.1000(4) 0.0252(7) Uani 1 1 d . .
C7 C 0.5031(5) 0.6569(4) -0.0131(4) 0.0333(8) Uani 1 1 d . .
H7 H 0.5931 0.7049 -0.0141 0.040 Uiso 1 1 calc R U
C8 C 0.4052(5) 0.5596(5) -0.1251(4) 0.0402(10) Uani 1 1 d . .
H8 H 0.4275 0.5424 -0.2029 0.048 Uiso 1 1 calc R U
C9 C 0.2742(5) 0.4887(4) -0.1195(4) 0.0418(10) Uani 1 1 d . .
H9 H 0.2056 0.4247 -0.1934 0.050 Uiso 1 1 calc R U
C10 C 0.2462(5) 0.5139(4) -0.0021(4) 0.0376(9) Uani 1 1 d . .
H10 H 0.1592 0.4627 0.0006 0.045 Uiso 1 1 calc R U
C11 C 0.7382(4) 0.9066(4) 0.2289(4) 0.0283(8) Uani 1 1 d . .
C15 C 0.7909(4) 1.0414(4) 0.2739(4) 0.0348(9) Uani 1 1 d . .
H15A H 0.7404 1.0957 0.3168 0.042 Uiso 1 1 calc R U
C12 C 0.9232(5) 1.0932(5) 0.2525(5) 0.0433(10) Uani 1 1 d . .
H12 H 0.9627 1.1833 0.2799 0.052 Uiso 1 1 calc R U
C13 C 0.9931(5) 1.0101(5) 0.1911(5) 0.0502(12) Uani 1 1 d . .
H13 H 1.0809 1.0426 0.1751 0.060 Uiso 1 1 calc R U
C14 C 0.9331(5) 0.8768(5) 0.1522(5) 0.0519(13) Uani 1 1 d . .
H14 H 0.9838 0.8217 0.1123 0.062 Uiso 1 1 calc R U
C16 C 0.4702(4) 0.9350(4) 0.3128(4) 0.0296(8) Uani 1 1 d . .
H16B H 0.3897 0.8937 0.3379 0.036 Uiso 1 1 calc R U
H16A H 0.5299 1.0178 0.3880 0.036 Uiso 1 1 calc R U
C17 C 0.4166(4) 0.9662(4) 0.2187(4) 0.0284(8) Uani 1 1 d . .
C18 C 0.3032(5) 0.8739(5) 0.1172(5) 0.0415(10) Uani 1 1 d . .
H18 H 0.2564 0.7911 0.1073 0.050 Uiso 1 1 calc R U
C19 C 0.2586(6) 0.9027(6) 0.0306(5) 0.0527(13) Uani 1 1 d . .
H19 H 0.1850 0.8384 -0.0393 0.063 Uiso 1 1 calc R U
C20 C 0.3245(6) 1.0286(6) 0.0482(6) 0.0565(14) Uani 1 1 d . .
H20 H 0.2949 1.0491 -0.0097 0.068 Uiso 1 1 calc R U
C21 C 0.4330(6) 1.1220(6) 0.1509(6) 0.0591(15) Uani 1 1 d . .
H21 H 0.4754 1.2069 0.1641 0.071 Uiso 1 1 calc R U
C22 C 0.4799(5) 1.0912(5) 0.2352(5) 0.0416(10) Uani 1 1 d . .
H22 H 0.5549 1.1551 0.3040 0.050 Uiso 1 1 calc R U

loop_
_atom_site_aniso_label
_atom_site_aniso_U_11
_atom_site_aniso_U_22
_atom_site_aniso_U_33
_atom_site_aniso_U_23
_atom_site_aniso_U_13
_atom_site_aniso_U_12
I3 0.03366(15) 0.04421(17) 0.04461(17) 0.02604(14) 0.00695(12) 0.00684(12)
Cu1 0.0311(3) 0.0379(3) 0.0415(3) 0.0241(2) 0.0109(2) 0.0090(2)
I1 0.03718(16) 0.04481(17) 0.05576(19) 0.03146(15) 0.02194(13) 0.01896(13)
P1 0.0227(4) 0.0234(4) 0.0256(4) 0.0144(4) 0.0061(3) 0.0051(3)
N1 0.0295(17) 0.0371(18) 0.0323(17) 0.0231(15) 0.0092(13) 0.0131(14)
I2 0.05112(18) 0.03278(15) 0.04477(17) 0.02281(13) 0.02081(14) 0.01097(13)
Cu2 0.0454(3) 0.0591(4) 0.0508(4) 0.0281(3) 0.0126(3) 0.0138(3)
N2 0.0274(16) 0.0254(15) 0.0283(16) 0.0150(13) 0.0048(13) 0.0043(13)
N3 0.0336(19) 0.0332(19) 0.054(2) 0.0186(18) 0.0172(17) 0.0094(16)
C1 0.047(3) 0.052(3) 0.040(2) 0.034(2) 0.016(2) 0.019(2)
C2 0.057(3) 0.069(3) 0.040(2) 0.037(3) 0.011(2) 0.031(3)
C3 0.039(3) 0.084(4) 0.049(3) 0.043(3) -0.001(2) 0.023(3)
C4 0.028(2) 0.060(3) 0.041(2) 0.031(2) 0.0033(18) 0.008(2)
C5 0.0260(18) 0.0279(18) 0.0255(17) 0.0146(15) 0.0060(14) 0.0086(15)
C6 0.0273(18) 0.0225(17) 0.0269(18) 0.0142(15) 0.0056(14) 0.0081(14)
C7 0.037(2) 0.035(2) 0.033(2) 0.0207(18) 0.0113(17) 0.0126(17)
C8 0.054(3) 0.041(2) 0.026(2) 0.0166(18) 0.0094(18) 0.019(2)
C9 0.048(3) 0.031(2) 0.031(2) 0.0102(18) -0.0048(18) 0.0061(19)
C10 0.034(2) 0.030(2) 0.040(2) 0.0174(18) 0.0010(18) 0.0021(17)
C11 0.0256(18) 0.0279(18) 0.0286(18) 0.0155(16) 0.0062(14) 0.0044(15)
C15 0.029(2) 0.033(2) 0.041(2) 0.0195(18) 0.0080(17) 0.0076(16)
C12 0.032(2) 0.039(2) 0.055(3) 0.028(2) 0.007(2) 0.0021(18)
C13 0.029(2) 0.050(3) 0.056(3) 0.024(2) 0.014(2) -0.001(2)
C14 0.036(2) 0.043(3) 0.063(3) 0.019(2) 0.023(2) 0.012(2)
C16 0.032(2) 0.0288(19) 0.0302(19) 0.0165(16) 0.0117(16) 0.0113(16)
C17 0.0289(19) 0.0290(19) 0.0331(19) 0.0175(16) 0.0120(15) 0.0147(15)
C18 0.036(2) 0.033(2) 0.052(3) 0.019(2) 0.003(2) 0.0143(18)
C19 0.047(3) 0.059(3) 0.044(3) 0.018(2) -0.001(2) 0.027(3)
C20 0.059(3) 0.074(4) 0.061(3) 0.049(3) 0.015(3) 0.031(3)
C21 0.058(3) 0.058(3) 0.082(4) 0.053(3) 0.010(3) 0.017(3)
C22 0.041(2) 0.033(2) 0.053(3) 0.026(2) 0.007(2) 0.0100(19)

loop_
_atom_type_symbol
_atom_type_description
_atom_type_scat_dispersion_real
_atom_type_scat_dispersion_imag
_atom_type_scat_source
C C 0.0033 0.0016 'International Tables Vol C Tables 4.2.6.8 and 6.1.1.4'
H H 0.0000 0.0000 'International Tables Vol C Tables 4.2.6.8 and 6.1.1.4'
N N 0.0061 0.0033 'International Tables Vol C Tables 4.2.6.8 and 6.1.1.4'
P P 0.1023 0.0942 'International Tables Vol C Tables 4.2.6.8 and 6.1.1.4'
Cu Cu 0.3201 1.2651 'International Tables Vol C Tables 4.2.6.8 and 6.1.1.4'
I I -0.4742 1.8119 'International Tables Vol C Tables 4.2.6.8 and 6.1.1.4'

loop_
_geom_angle_atom_site_label_1
_geom_angle_atom_site_label_2
_geom_angle_atom_site_label_3
_geom_angle
_geom_angle_site_symmetry_1
_geom_angle_site_symmetry_3
Cu2 I3 Cu2 78.72(2) . 2_566
N1 Cu1 N2 97.21(13) . .
N1 Cu1 I1 115.87(10) . .
N2 Cu1 I1 115.83(9) . .
N1 Cu1 I2 107.34(10) . .
N2 Cu1 I2 104.09(9) . .
I1 Cu1 I2 114.53(2) . .
N1 Cu1 Cu2 111.26(9) . .
N2 Cu1 Cu2 149.74(9) . .
I1 Cu1 Cu2 61.02(2) . .
I2 Cu1 Cu2 58.570(19) . .
Cu1 I1 Cu2 64.361(19) . .
C11 P1 C5 107.65(18) . .
C11 P1 C16 111.68(19) . .
C5 P1 C16 109.59(18) . .
C11 P1 C6 109.60(18) . .
C5 P1 C6 110.61(17) . .
C16 P1 C6 107.72(18) . .
C1 N1 C5 117.3(4) . .
C1 N1 Cu1 116.2(3) . .
C5 N1 Cu1 125.4(3) . .
Cu1 I2 Cu2 65.02(2) . .
I3 Cu2 I3 101.28(2) . 2_566
I3 Cu2 I2 112.84(3) . .
I3 Cu2 I2 110.92(3) 2_566 .
I3 Cu2 I1 115.74(3) . .
I3 Cu2 I1 109.30(3) 2_566 .
I2 Cu2 I1 106.71(2) . .
I3 Cu2 Cu1 115.13(3) . .
I3 Cu2 Cu1 143.59(3) 2_566 .
I2 Cu2 Cu1 56.413(18) . .
I1 Cu2 Cu1 54.622(18) . .
C10 N2 C6 116.7(3) . .
C10 N2 Cu1 117.0(3) . .
C6 N2 Cu1 125.9(3) . .
C14 N3 C11 116.5(4) . .
N1 C1 C2 122.7(4) . .
N1 C1 H1A 118.7 . .
C2 C1 H1A 118.7 . .
C3 C2 C1 119.3(4) . .
C3 C2 H2 120.3 . .
C1 C2 H2 120.3 . .
C2 C3 C4 119.5(4) . .
C2 C3 H3 120.3 . .
C4 C3 H3 120.3 . .
C5 C4 C3 118.2(4) . .
C5 C4 H4A 120.9 . .
C3 C4 H4A 120.9 . .
N1 C5 C4 123.1(4) . .
N1 C5 P1 115.6(3) . .
C4 C5 P1 121.3(3) . .
N2 C6 C7 123.7(4) . .
N2 C6 P1 114.0(3) . .
C7 C6 P1 122.0(3) . .
C6 C7 C8 118.6(4) . .
C6 C7 H7 120.7 . .
C8 C7 H7 120.7 . .
C9 C8 C7 118.9(4) . .
C9 C8 H8 120.6 . .
C7 C8 H8 120.6 . .
C8 C9 C10 119.1(4) . .
C8 C9 H9 120.5 . .
C10 C9 H9 120.5 . .
N2 C10 C9 122.9(4) . .
N2 C10 H10 118.5 . .
C9 C10 H10 118.5 . .
N3 C11 C15 124.6(4) . .
N3 C11 P1 112.8(3) . .
C15 C11 P1 122.6(3) . .
C11 C15 C12 117.2(4) . .
C11 C15 H15A 121.4 . .
C12 C15 H15A 121.4 . .
C13 C12 C15 119.0(4) . .
C13 C12 H12 120.5 . .
C15 C12 H12 120.5 . .
C12 C13 C14 119.6(4) . .
C12 C13 H13 120.2 . .
C14 C13 H13 120.2 . .
N3 C14 C13 123.1(5) . .
N3 C14 H14 118.4 . .
C13 C14 H14 118.4 . .
C17 C16 P1 113.5(3) . .
C17 C16 H16B 108.9 . .
P1 C16 H16B 108.9 . .
C17 C16 H16A 108.9 . .
P1 C16 H16A 108.9 . .
H16B C16 H16A 107.7 . .
C18 C17 C22 118.4(4) . .
C18 C17 C16 121.9(4) . .
C22 C17 C16 119.7(4) . .
C19 C18 C17 121.1(5) . .
C19 C18 H18 119.5 . .
C17 C18 H18 119.5 . .
C18 C19 C20 119.6(5) . .
C18 C19 H19 120.2 . .
C20 C19 H19 120.2 . .
C21 C20 C19 119.6(5) . .
C21 C20 H20 120.2 . .
C19 C20 H20 120.2 . .
C20 C21 C22 120.4(5) . .
C20 C21 H21 119.8 . .
C22 C21 H21 119.8 . .
C21 C22 C17 120.7(5) . .
C21 C22 H22 119.6 . .
C17 C22 H22 119.6 . .

loop_
_geom_bond_atom_site_label_1
_geom_bond_atom_site_label_2
_geom_bond_distance
_geom_bond_site_symmetry_2
I3 Cu2 2.6481(8) .
I3 Cu2 2.6507(7) 2_566
Cu1 N1 2.092(3) .
Cu1 N2 2.104(3) .
Cu1 I1 2.5767(6) .
Cu1 I2 2.6185(6) .
Cu1 Cu2 2.8491(8) .
I1 Cu2 2.7645(8) .
P1 C11 1.800(4) .
P1 C5 1.814(4) .
P1 C16 1.815(4) .
P1 C6 1.813(4) .
N1 C1 1.340(5) .
N1 C5 1.347(5) .
I2 Cu2 2.6820(8) .
Cu2 I3 2.6506(7) 2_566
N2 C10 1.345(5) .
N2 C6 1.351(5) .
N3 C14 1.332(6) .
N3 C11 1.335(6) .
C1 C2 1.380(7) .
C1 H1A 0.9300 .
C2 C3 1.357(8) .
C2 H2 0.9300 .
C3 C4 1.384(7) .
C3 H3 0.9300 .
C4 C5 1.378(6) .
C4 H4A 0.9300 .
C6 C7 1.377(5) .
C7 C8 1.384(6) .
C7 H7 0.9300 .
C8 C9 1.378(7) .
C8 H8 0.9300 .
C9 C10 1.387(7) .
C9 H9 0.9300 .
C10 H10 0.9300 .
C11 C15 1.379(6) .
C15 C12 1.396(6) .
C15 H15A 0.9300 .
C12 C13 1.354(8) .
C12 H12 0.9300 .
C13 C14 1.382(7) .
C13 H13 0.9300 .
C14 H14 0.9300 .
C16 C17 1.514(5) .
C16 H16B 0.9700 .
C16 H16A 0.9700 .
C17 C18 1.383(6) .
C17 C22 1.383(6) .
C18 C19 1.376(7) .
C18 H18 0.9300 .
C19 C20 1.393(8) .
C19 H19 0.9300 .
C20 C21 1.366(9) .
C20 H20 0.9300 .
C21 C22 1.378(7) .
C21 H21 0.9300 .
C22 H22 0.9300 .

loop_
_geom_torsion_atom_site_label_1
_geom_torsion_atom_site_label_2
_geom_torsion_atom_site_label_3
_geom_torsion_atom_site_label_4
_geom_torsion
C5 N1 C1 C2 -1.5(7)
Cu1 N1 C1 C2 167.2(4)
N1 C1 C2 C3 0.8(8)
C1 C2 C3 C4 0.4(9)
C2 C3 C4 C5 -0.9(8)
C1 N1 C5 C4 0.9(6)
Cu1 N1 C5 C4 -166.6(3)
C1 N1 C5 P1 178.8(3)
Cu1 N1 C5 P1 11.3(4)
C3 C4 C5 N1 0.3(7)
C3 C4 C5 P1 -177.5(4)
C11 P1 C5 N1 -175.0(3)
C16 P1 C5 N1 63.3(3)
C6 P1 C5 N1 -55.3(3)
C11 P1 C5 C4 2.9(4)
C16 P1 C5 C4 -118.8(4)
C6 P1 C5 C4 122.6(4)
C10 N2 C6 C7 -3.4(6)
Cu1 N2 C6 C7 169.6(3)
C10 N2 C6 P1 169.7(3)
Cu1 N2 C6 P1 -17.2(4)
C11 P1 C6 N2 176.7(3)
C5 P1 C6 N2 58.2(3)
C16 P1 C6 N2 -61.6(3)
C11 P1 C6 C7 -10.0(4)
C5 P1 C6 C7 -128.6(3)
C16 P1 C6 C7 111.7(3)
N2 C6 C7 C8 4.4(6)
P1 C6 C7 C8 -168.2(3)
C6 C7 C8 C9 -1.4(7)
C7 C8 C9 C10 -2.0(7)
C6 N2 C10 C9 -0.3(6)
Cu1 N2 C10 C9 -174.0(4)
C8 C9 C10 N2 3.0(7)
C14 N3 C11 C15 -0.7(7)
C14 N3 C11 P1 -178.3(4)
C5 P1 C11 N3 67.3(4)
C16 P1 C11 N3 -172.3(3)
C6 P1 C11 N3 -53.0(4)
C5 P1 C11 C15 -110.4(4)
C16 P1 C11 C15 9.9(4)
C6 P1 C11 C15 129.2(4)
N3 C11 C15 C12 1.7(7)
P1 C11 C15 C12 179.1(3)
C11 C15 C12 C13 -0.9(7)
C15 C12 C13 C14 -0.7(8)
C11 N3 C14 C13 -1.1(8)
C12 C13 C14 N3 1.8(9)
C11 P1 C16 C17 69.0(3)
C5 P1 C16 C17 -171.8(3)
C6 P1 C16 C17 -51.4(3)
P1 C16 C17 C18 74.7(4)
P1 C16 C17 C22 -106.7(4)
C22 C17 C18 C19 3.4(7)
C16 C17 C18 C19 -178.1(4)
C17 C18 C19 C20 -2.8(8)
C18 C19 C20 C21 0.3(9)
C19 C20 C21 C22 1.7(9)
C20 C21 C22 C17 -1.1(9)
C18 C17 C22 C21 -1.4(7)
C16 C17 C22 C21 -180.0(5)
